data_7240828
loop_
_publ_author_name
'Mihaly, Joseph J.'
'Phillips, Alexis T.'
'Stewart, David J.'
'Marsh, Zachary M.'
'McCleese, Christopher L.'
'Haley, Joy E.'
'Zeller, Matthias'
'Grusenmeyer, Tod A.'
'Gray, Thomas G.'

_publ_section_title
;
 Synthesis and photophysics of gold(i) alkynyls bearing a
 benzothiazole-2,7-fluorenyl moiety: a comparative study analyzing
 influence of ancillary ligand, bridging moiety, and number of metal
 centers on photophysical properties.
;
_journal_issue 21
_journal_name_full 'Physical chemistry chemical physics : PCCP'
_journal_page_first 11915
_journal_page_last 11927
_journal_paper_doi 10.1039/d0cp01539c
_journal_volume 22
_journal_year 2020
_chemical_absolute_configuration ad
_chemical_formula_moiety 'C53 H56 Au N3 S, 0.784(C H2 Cl2)'
_chemical_formula_sum 'C53.78 H57.57 Au Cl1.57 N3 S'
_chemical_formula_weight 1030.59
_space_group_crystal_system orthorhombic
_space_group_IT_number 19
_space_group_name_Hall 'P 2ac 2ab'
_space_group_name_H-M_alt 'P 21 21 21'
_atom_sites_solution_hydrogens geom
_atom_sites_solution_primary direct
_atom_sites_solution_secondary difmap
_audit_creation_method SHELXL-2018/3
_audit_update_record
;
2019-09-13 deposited with the CCDC.	2020-05-14 downloaded from the CCDC.
;
_cell_angle_alpha 90
_cell_angle_beta 90
_cell_angle_gamma 90
_cell_formula_units_Z 4
_cell_length_a 15.0586(5)
_cell_length_b 17.6860(7)
_cell_length_c 19.2675(8)
_cell_measurement_reflns_used 9988
_cell_measurement_temperature 150(2)
_cell_measurement_theta_max 32.0234
_cell_measurement_theta_min 2.9400
_cell_volume 5131.4(3)
_computing_cell_refinement 'SAINT V8.37A (Bruker, 2016)'
_computing_data_collection 'Apex3 v2016.9-0 (Bruker, 2016)'
_computing_data_reduction 'SAINT V8.37A (Bruker, 2016)'
_computing_structure_refinement
;  
SHELXL-2018/3 (Sheldrick, 2015, 2018), 
SHELXLE Rev900 (H\"ubschle et al., 2011)
;
_computing_structure_solution 'SHELXS-97 (Sheldrick, 2008)'
_diffrn_ambient_temperature 150(2)
_diffrn_measured_fraction_theta_full 0.992
_diffrn_measured_fraction_theta_max 0.864
_diffrn_measurement_device_type 'Bruker AXS D8 Quest CMOS diffractometer'
_diffrn_measurement_method 'omega and phi scans'
_diffrn_radiation_monochromator 'Triumph curved graphite crystal'
_diffrn_radiation_type MoK\a
_diffrn_radiation_wavelength 0.71073
_diffrn_reflns_av_R_equivalents 0.0440
_diffrn_reflns_av_unetI/netI 0.0779
_diffrn_reflns_Laue_measured_fraction_full 0.992
_diffrn_reflns_Laue_measured_fraction_max 0.864
_diffrn_reflns_limit_h_max 20
_diffrn_reflns_limit_h_min -18
_diffrn_reflns_limit_k_max 25
_diffrn_reflns_limit_k_min -20
_diffrn_reflns_limit_l_max 29
_diffrn_reflns_limit_l_min -24
_diffrn_reflns_number 54147
_diffrn_reflns_point_group_measured_fraction_full 0.982
_diffrn_reflns_point_group_measured_fraction_max 0.816
_diffrn_reflns_theta_full 25.242
_diffrn_reflns_theta_max 33.161
_diffrn_reflns_theta_min 2.905
_diffrn_source 'sealed tube X-ray source'
_exptl_absorpt_coefficient_mu 3.025
_exptl_absorpt_correction_T_max 0.7465
_exptl_absorpt_correction_T_min 0.6465
_exptl_absorpt_correction_type multi-scan
_exptl_absorpt_process_details
;
 SADABS 2016/2: Krause, L., Herbst-Irmer, R., Sheldrick G.M. & Stalke D.,
 J. Appl. Cryst. 48 (2015) 3-10
;
_exptl_crystal_colour colourless
_exptl_crystal_density_diffrn 1.334
_exptl_crystal_description block
_exptl_crystal_F_000 2092
_exptl_crystal_size_max 0.210
_exptl_crystal_size_mid 0.170
_exptl_crystal_size_min 0.110
_refine_diff_density_max 2.052
_refine_diff_density_min -0.927
_refine_diff_density_rms 0.099
_refine_ls_abs_structure_details
;
 Flack x determined using 4436 quotients [(I+)-(I-)]/[(I+)+(I-)]
 (Parsons, Flack and Wagner, Acta Cryst. B69 (2013) 249-259).
;
_refine_ls_abs_structure_Flack -0.013(3)
_refine_ls_extinction_method none
_refine_ls_goodness_of_fit_ref 0.951
_refine_ls_hydrogen_treatment constr
_refine_ls_matrix_type full
_refine_ls_number_parameters 561
_refine_ls_number_reflns 15987
_refine_ls_number_restraints 0
_refine_ls_restrained_S_all 0.951
_refine_ls_R_factor_all 0.0614
_refine_ls_R_factor_gt 0.0321
_refine_ls_shift/su_max 0.003
_refine_ls_shift/su_mean 0.000
_refine_ls_structure_factor_coef Fsqd
_refine_ls_weighting_details 'w=1/[\s^2^(Fo^2^)+(0.0111P)^2^] where P=(Fo^2^+2Fc^2^)/3'
_refine_ls_weighting_scheme calc
_refine_ls_wR_factor_gt 0.0517
_refine_ls_wR_factor_ref 0.0565
_reflns_Friedel_coverage 0.744
_reflns_Friedel_fraction_full 0.970
_reflns_Friedel_fraction_max 0.759
_reflns_number_gt 11944
_reflns_number_total 15987
_reflns_threshold_expression 'I > 2\s(I)'
_cod_data_source_file d0cp01539c2.cif
_cod_data_source_block jjm_1_139_0m
_cod_database_code 7240828
_shelx_shelxl_version_number 2018/3
_shelx_space_group_comment
;
The symmetry employed for this shelxl refinement is uniquely defined
by the following loop, which should always be used as a source of
symmetry information in preference to the above space-group names.
They are only intended as comments.
;
_shelx_estimated_absorpt_t_min 0.569
_shelx_estimated_absorpt_t_max 0.732

loop_
_space_group_symop_operation_xyz
'x, y, z'
'-x+1/2, -y, z+1/2'
'-x, y+1/2, -z+1/2'
'x+1/2, -y+1/2, -z'

loop_
_atom_site_label
_atom_site_type_symbol
_atom_site_fract_x
_atom_site_fract_y
_atom_site_fract_z
_atom_site_U_iso_or_equiv
_atom_site_adp_type
_atom_site_occupancy
_atom_site_site_symmetry_order
_atom_site_calc_flag
_atom_site_refinement_flags_posn
_atom_site_refinement_flags_adp
_atom_site_refinement_flags_occupancy
_atom_site_disorder_assembly
_atom_site_disorder_group
C1 C 0.2685(3) 0.3200(2) 0.4909(2) 0.0239(9) Uani 1 1 d . . . . .
C2 C 0.1615(3) 0.2339(2) 0.5129(2) 0.0279(9) Uani 1 1 d . . . . .
H2 H 0.133177 0.189368 0.529408 0.033 Uiso 1 1 calc R U . . .
C3 C 0.1238(3) 0.2898(2) 0.4769(2) 0.0280(8) Uani 1 1 d . . . . .
H3 H 0.063429 0.292404 0.462766 0.034 Uiso 1 1 calc R U . . .
C4 C 0.3162(2) 0.2089(2) 0.5581(2) 0.0234(8) Uani 1 1 d . . . . .
C5 C 0.3642(2) 0.1564(2) 0.5203(2) 0.0288(9) Uani 1 1 d . . . . .
C6 C 0.4287(3) 0.1154(2) 0.5568(2) 0.0282(9) Uani 1 1 d . . . . .
H6 H 0.464270 0.079666 0.532714 0.034 Uiso 1 1 calc R U . . .
C7 C 0.4417(3) 0.1258(3) 0.6266(2) 0.0330(9) Uani 1 1 d . . . . .
H7 H 0.485964 0.097336 0.650091 0.040 Uiso 1 1 calc R U . . .
C8 C 0.3906(3) 0.1774(2) 0.6629(2) 0.0316(9) Uani 1 1 d . . . . .
H8 H 0.399871 0.183841 0.711324 0.038 Uiso 1 1 calc R U . . .
C9 C 0.3257(3) 0.2201(2) 0.6293(2) 0.0293(9) Uani 1 1 d . . . . .
C10 C 0.3521(3) 0.1440(3) 0.4426(2) 0.0316(11) Uani 1 1 d . . . . .
H10 H 0.301271 0.176311 0.427289 0.038 Uiso 1 1 calc R U . . .
C11 C 0.4340(3) 0.1686(3) 0.4011(2) 0.0481(13) Uani 1 1 d . . . . .
H11A H 0.447096 0.221788 0.410872 0.072 Uiso 1 1 calc R U . . .
H11B H 0.422330 0.162264 0.351385 0.072 Uiso 1 1 calc R U . . .
H11C H 0.484995 0.137342 0.414447 0.072 Uiso 1 1 calc R U . . .
C12 C 0.3275(4) 0.0620(3) 0.4273(3) 0.0486(13) Uani 1 1 d . . . . .
H12A H 0.375989 0.028766 0.442060 0.073 Uiso 1 1 calc R U . . .
H12B H 0.317554 0.055890 0.377306 0.073 Uiso 1 1 calc R U . . .
H12C H 0.273217 0.048795 0.452510 0.073 Uiso 1 1 calc R U . . .
C13 C 0.2698(3) 0.2771(3) 0.6690(2) 0.0424(12) Uani 1 1 d . . . . .
H13 H 0.219233 0.293225 0.638821 0.051 Uiso 1 1 calc R U . . .
C14 C 0.3274(5) 0.3474(4) 0.6858(4) 0.088(2) Uani 1 1 d . . . . .
H14A H 0.293410 0.382277 0.715075 0.132 Uiso 1 1 calc R U . . .
H14B H 0.344014 0.372803 0.642557 0.132 Uiso 1 1 calc R U . . .
H14C H 0.381148 0.331461 0.710501 0.132 Uiso 1 1 calc R U . . .
C15 C 0.2329(6) 0.2447(5) 0.7347(4) 0.123(4) Uani 1 1 d . . . . .
H15A H 0.281463 0.224616 0.763098 0.185 Uiso 1 1 calc R U . . .
H15B H 0.191264 0.203875 0.723517 0.185 Uiso 1 1 calc R U . . .
H15C H 0.201732 0.284377 0.760551 0.185 Uiso 1 1 calc R U . . .
C16 C 0.1771(3) 0.4116(2) 0.4236(2) 0.0293(9) Uani 1 1 d . . . . .
C17 C 0.1491(3) 0.4777(3) 0.4578(2) 0.0345(12) Uani 1 1 d . . . . .
C18 C 0.1353(3) 0.5407(3) 0.4169(3) 0.0512(14) Uani 1 1 d . . . . .
H18 H 0.116087 0.586561 0.437740 0.061 Uiso 1 1 calc R U . . .
C19 C 0.1490(4) 0.5381(3) 0.3462(3) 0.0608(17) Uani 1 1 d . . . . .
H19 H 0.138645 0.582107 0.319185 0.073 Uiso 1 1 calc R U . . .
C20 C 0.1775(3) 0.4731(3) 0.3139(3) 0.0521(14) Uani 1 1 d . . . . .
H20 H 0.186947 0.472895 0.265157 0.063 Uiso 1 1 calc R U . . .
C21 C 0.1926(3) 0.4067(3) 0.3527(2) 0.0368(11) Uani 1 1 d . . . . .
C22 C 0.1363(3) 0.4816(3) 0.5351(3) 0.0399(12) Uani 1 1 d . . . . .
H22 H 0.119889 0.429944 0.551906 0.048 Uiso 1 1 calc R U . . .
C23 C 0.2238(3) 0.5046(3) 0.5703(3) 0.0573(15) Uani 1 1 d . . . . .
H23A H 0.214415 0.509005 0.620482 0.086 Uiso 1 1 calc R U . . .
H23B H 0.243663 0.553279 0.551746 0.086 Uiso 1 1 calc R U . . .
H23C H 0.269042 0.466012 0.561165 0.086 Uiso 1 1 calc R U . . .
C24 C 0.0624(3) 0.5369(3) 0.5576(3) 0.0522(14) Uani 1 1 d . . . . .
H24A H 0.049567 0.529783 0.607066 0.078 Uiso 1 1 calc R U . . .
H24B H 0.008549 0.527042 0.530484 0.078 Uiso 1 1 calc R U . . .
H24C H 0.082038 0.588995 0.549615 0.078 Uiso 1 1 calc R U . . .
C25 C 0.2253(3) 0.3353(3) 0.3169(2) 0.0425(12) Uani 1 1 d . . . . .
H25 H 0.225962 0.293977 0.352328 0.051 Uiso 1 1 calc R U . . .
C26 C 0.3208(3) 0.3448(3) 0.2899(3) 0.0559(16) Uani 1 1 d . . . . .
H26A H 0.359806 0.359493 0.328300 0.084 Uiso 1 1 calc R U . . .
H26B H 0.322032 0.384133 0.254033 0.084 Uiso 1 1 calc R U . . .
H26C H 0.341458 0.296901 0.270058 0.084 Uiso 1 1 calc R U . . .
C27 C 0.1620(4) 0.3109(4) 0.2587(3) 0.0578(15) Uani 1 1 d . . . . .
H27A H 0.102591 0.302505 0.277874 0.087 Uiso 1 1 calc R U . . .
H27B H 0.183793 0.264009 0.237595 0.087 Uiso 1 1 calc R U . . .
H27C H 0.159301 0.350668 0.223286 0.087 Uiso 1 1 calc R U . . .
C28 C 0.5037(3) 0.4203(2) 0.4626(2) 0.0295(10) Uani 1 1 d . . . . .
C29 C 0.5705(3) 0.4562(2) 0.4533(2) 0.0280(9) Uani 1 1 d . . . . .
C30 C 0.6490(3) 0.5021(2) 0.4420(2) 0.0258(9) Uani 1 1 d . . . . .
C31 C 0.6562(3) 0.5735(2) 0.4734(2) 0.0273(8) Uani 1 1 d . . . . .
H31 H 0.611086 0.590952 0.503922 0.033 Uiso 1 1 calc R U . . .
C32 C 0.7296(2) 0.6181(2) 0.45952(18) 0.0251(9) Uani 1 1 d . . . . .
C33 C 0.7962(3) 0.5926(2) 0.4149(2) 0.0235(9) Uani 1 1 d . . . . .
C34 C 0.7903(3) 0.5210(2) 0.3848(2) 0.0250(9) Uani 1 1 d . . . . .
H34 H 0.836385 0.502954 0.355501 0.030 Uiso 1 1 calc R U . . .
C35 C 0.7169(3) 0.4766(2) 0.3982(2) 0.0281(9) Uani 1 1 d . . . . .
H35 H 0.712279 0.428121 0.377359 0.034 Uiso 1 1 calc R U . . .
C36 C 0.7482(3) 0.6995(2) 0.4830(2) 0.0284(9) Uani 1 1 d . . . . .
C37 C 0.6711(3) 0.7523(2) 0.4641(2) 0.0384(12) Uani 1 1 d . . . . .
H37A H 0.618377 0.737141 0.491452 0.046 Uiso 1 1 calc R U . . .
H37B H 0.687162 0.804312 0.478477 0.046 Uiso 1 1 calc R U . . .
C38 C 0.6452(3) 0.7541(3) 0.3880(3) 0.0501(14) Uani 1 1 d . . . . .
H38A H 0.592634 0.786132 0.381975 0.075 Uiso 1 1 calc R U . . .
H38B H 0.631788 0.702686 0.372208 0.075 Uiso 1 1 calc R U . . .
H38C H 0.694443 0.774671 0.360601 0.075 Uiso 1 1 calc R U . . .
C39 C 0.7657(3) 0.7046(3) 0.5624(2) 0.0390(11) Uani 1 1 d . . . . .
H39A H 0.776470 0.758200 0.574555 0.047 Uiso 1 1 calc R U . . .
H39B H 0.711469 0.688193 0.587161 0.047 Uiso 1 1 calc R U . . .
C40 C 0.8430(4) 0.6581(3) 0.5882(2) 0.0481(13) Uani 1 1 d . . . . .
H40A H 0.897315 0.673831 0.564165 0.072 Uiso 1 1 calc R U . . .
H40B H 0.831702 0.604479 0.578883 0.072 Uiso 1 1 calc R U . . .
H40C H 0.850144 0.665808 0.638228 0.072 Uiso 1 1 calc R U . . .
C41 C 0.8605(2) 0.6535(2) 0.4045(2) 0.0252(9) Uani 1 1 d . . . . .
C42 C 0.8325(3) 0.7172(2) 0.4412(2) 0.0248(8) Uani 1 1 d . . . . .
C43 C 0.8777(3) 0.7844(2) 0.43544(19) 0.0251(8) Uani 1 1 d . . . . .
H43 H 0.858274 0.827641 0.460466 0.030 Uiso 1 1 calc R U . . .
C44 C 0.9529(3) 0.7887(2) 0.3922(2) 0.0246(9) Uani 1 1 d . . . . .
C45 C 0.9824(3) 0.7237(3) 0.3584(2) 0.0285(9) Uani 1 1 d . . . . .
H45 H 1.034825 0.725998 0.331037 0.034 Uiso 1 1 calc R U . . .
C46 C 0.9373(2) 0.6562(2) 0.3638(2) 0.0265(9) Uani 1 1 d . . . . .
H46 H 0.957918 0.612337 0.340277 0.032 Uiso 1 1 calc R U . . .
C47 C 0.9967(2) 0.8614(3) 0.37766(18) 0.0254(9) Uani 1 1 d . . . . .
C48 C 1.0351(3) 0.9955(3) 0.3662(2) 0.0336(10) Uani 1 1 d . . . . .
C49 C 1.0901(3) 0.9440(3) 0.3320(2) 0.0310(10) Uani 1 1 d . . . . .
C50 C 1.1621(3) 0.9709(3) 0.2926(2) 0.0412(12) Uani 1 1 d . . . . .
H50 H 1.200347 0.936948 0.268745 0.049 Uiso 1 1 calc R U . . .
C51 C 1.1757(4) 1.0486(3) 0.2896(2) 0.0516(15) Uani 1 1 d . . . . .
H51 H 1.223775 1.067740 0.262965 0.062 Uiso 1 1 calc R U . . .
C52 C 1.1206(4) 1.0989(3) 0.3245(2) 0.0506(13) Uani 1 1 d . . . . .
H52 H 1.131634 1.151701 0.321328 0.061 Uiso 1 1 calc R U . . .
C53 C 1.0499(4) 1.0732(3) 0.3639(3) 0.0462(13) Uani 1 1 d . . . . .
H53 H 1.012829 1.107364 0.388513 0.055 Uiso 1 1 calc R U . . .
N1 N 0.25011(19) 0.25343(17) 0.52168(18) 0.0228(6) Uani 1 1 d . . . . .
N2 N 0.1891(2) 0.34336(18) 0.46407(16) 0.0238(7) Uani 1 1 d . . . . .
N3 N 1.0676(2) 0.8682(2) 0.33927(15) 0.0295(7) Uani 1 1 d . . . . .
S1 S 0.95213(8) 0.94613(7) 0.40903(6) 0.0361(3) Uani 1 1 d . . . . .
Au1 Au 0.38780(2) 0.37023(2) 0.47843(2) 0.02403(4) Uani 1 1 d . . . . .
C54 C 0.4155(7) 0.5475(5) 0.3415(4) 0.080(3) Uani 0.784(5) 1 d . . P A 1
H54A H 0.360835 0.519337 0.353369 0.096 Uiso 0.784(5) 1 calc R U P A 1
H54B H 0.466837 0.516545 0.356417 0.096 Uiso 0.784(5) 1 calc R U P A 1
Cl1 Cl 0.41642(18) 0.63045(17) 0.38677(12) 0.1004(11) Uani 0.784(5) 1 d . . P A 1
Cl2 Cl 0.4201(2) 0.55862(18) 0.25321(12) 0.1146(13) Uani 0.784(5) 1 d . . P A 1

loop_
_atom_site_aniso_label
_atom_site_aniso_U_11
_atom_site_aniso_U_22
_atom_site_aniso_U_33
_atom_site_aniso_U_23
_atom_site_aniso_U_13
_atom_site_aniso_U_12
C1 0.026(2) 0.022(2) 0.024(2) -0.0002(16) -0.0004(16) 0.0004(16)
C2 0.022(2) 0.024(2) 0.038(3) -0.001(2) 0.0049(19) -0.0051(16)
C3 0.021(2) 0.0234(19) 0.039(2) 0.002(2) -0.003(2) -0.0034(16)
C4 0.022(2) 0.020(2) 0.028(2) 0.0073(17) -0.0008(16) -0.0027(16)
C5 0.033(2) 0.031(2) 0.0225(18) 0.004(2) 0.0004(19) 0.0082(16)
C6 0.029(2) 0.024(2) 0.032(2) 0.0063(18) 0.0052(17) 0.0004(17)
C7 0.030(2) 0.031(2) 0.038(2) 0.012(2) -0.0086(17) -0.006(2)
C8 0.038(2) 0.031(2) 0.026(2) 0.0059(17) -0.007(2) -0.007(2)
C9 0.032(2) 0.024(2) 0.031(2) 0.0020(18) -0.0019(18) -0.0066(18)
C10 0.032(2) 0.043(3) 0.0201(19) 0.0022(19) 0.0023(16) 0.016(2)
C11 0.059(3) 0.051(3) 0.034(3) -0.006(2) 0.007(2) 0.002(3)
C12 0.059(3) 0.046(3) 0.041(3) -0.010(2) -0.009(3) -0.001(3)
C13 0.065(3) 0.036(3) 0.027(2) -0.004(2) 0.000(2) 0.010(2)
C14 0.118(6) 0.060(5) 0.086(5) -0.033(4) -0.019(4) 0.013(4)
C15 0.179(9) 0.094(7) 0.097(6) 0.028(5) 0.095(6) 0.060(6)
C16 0.025(2) 0.026(2) 0.037(2) 0.0114(19) -0.0025(18) 0.0003(17)
C17 0.024(2) 0.024(2) 0.055(3) 0.005(2) 0.0012(19) -0.0060(19)
C18 0.052(4) 0.029(3) 0.073(4) 0.013(3) 0.010(3) 0.008(2)
C19 0.066(4) 0.046(4) 0.071(4) 0.034(3) 0.010(3) 0.019(3)
C20 0.052(3) 0.060(4) 0.045(3) 0.025(3) 0.004(2) 0.008(3)
C21 0.033(2) 0.038(3) 0.040(3) 0.011(2) -0.0026(19) 0.003(2)
C22 0.040(3) 0.024(2) 0.056(3) -0.008(2) 0.003(2) -0.0019(18)
C23 0.049(3) 0.051(4) 0.072(4) -0.020(3) -0.014(3) 0.008(3)
C24 0.041(3) 0.037(3) 0.079(4) -0.016(3) 0.009(3) -0.005(2)
C25 0.046(3) 0.052(3) 0.030(2) 0.009(2) -0.003(2) 0.001(2)
C26 0.050(3) 0.070(4) 0.047(3) -0.017(3) -0.008(2) 0.006(3)
C27 0.054(3) 0.075(4) 0.044(3) -0.003(3) -0.004(3) -0.012(3)
C28 0.027(2) 0.020(2) 0.041(3) 0.0010(18) -0.0035(18) 0.0008(17)
C29 0.029(2) 0.021(2) 0.034(2) 0.0003(17) -0.0016(17) 0.0003(19)
C30 0.024(2) 0.021(2) 0.032(2) 0.0030(18) -0.0007(17) -0.0009(17)
C31 0.028(2) 0.021(2) 0.033(2) -0.0025(19) 0.0076(19) -0.0003(16)
C32 0.026(2) 0.020(2) 0.030(2) -0.0031(16) 0.0065(14) 0.0001(16)
C33 0.022(2) 0.020(2) 0.029(2) 0.0007(17) 0.0017(16) -0.0026(16)
C34 0.025(2) 0.022(2) 0.028(2) -0.0007(17) 0.0036(16) 0.0036(17)
C35 0.032(2) 0.022(2) 0.030(2) -0.0020(18) 0.0007(18) -0.0023(18)
C36 0.033(2) 0.024(2) 0.027(2) -0.001(2) 0.012(2) -0.0028(17)
C37 0.035(3) 0.023(2) 0.057(3) -0.005(2) 0.019(2) -0.0003(19)
C38 0.044(3) 0.043(3) 0.063(3) 0.003(3) 0.001(2) 0.010(2)
C39 0.047(3) 0.033(3) 0.038(3) -0.010(2) 0.016(2) -0.012(2)
C40 0.064(3) 0.044(3) 0.036(3) -0.004(2) -0.005(2) -0.002(3)
C41 0.028(2) 0.024(2) 0.024(2) 0.0009(16) -0.0002(15) 0.0029(15)
C42 0.026(2) 0.023(2) 0.025(2) -0.0037(17) 0.0059(17) -0.0035(17)
C43 0.028(2) 0.022(2) 0.0254(19) -0.0030(15) 0.0037(18) -0.0009(18)
C44 0.023(2) 0.025(2) 0.026(2) 0.0027(17) -0.0016(16) -0.0035(17)
C45 0.019(2) 0.034(3) 0.033(2) 0.0035(19) 0.0049(17) -0.0002(18)
C46 0.022(2) 0.028(2) 0.030(2) -0.0046(17) 0.0024(16) 0.0002(17)
C47 0.0251(19) 0.031(2) 0.0199(18) -0.0025(18) -0.0037(15) -0.0038(18)
C48 0.035(3) 0.033(3) 0.033(2) 0.003(2) 0.0026(19) -0.010(2)
C49 0.039(3) 0.031(2) 0.023(2) 0.0009(18) -0.0025(17) -0.0156(19)
C50 0.043(3) 0.050(3) 0.031(2) -0.002(2) 0.007(2) -0.020(2)
C51 0.062(4) 0.060(4) 0.033(3) 0.002(2) 0.001(2) -0.034(3)
C52 0.075(4) 0.037(3) 0.040(3) 0.006(2) 0.005(3) -0.020(3)
C53 0.065(3) 0.032(3) 0.042(3) 0.005(2) 0.005(2) -0.011(2)
N1 0.0255(16) 0.0182(16) 0.0246(15) 0.0040(16) 0.0012(16) -0.0009(12)
N2 0.0237(17) 0.0196(17) 0.0281(19) 0.0036(13) -0.0007(13) -0.0013(13)
N3 0.0285(16) 0.034(2) 0.0255(16) -0.0005(17) 0.0008(13) -0.0087(18)
S1 0.0376(7) 0.0272(6) 0.0433(7) 0.0010(5) 0.0080(5) -0.0051(5)
Au1 0.02260(7) 0.01988(7) 0.02961(7) 0.00209(7) -0.00156(7) -0.00273(7)
C54 0.115(8) 0.067(6) 0.059(5) 0.010(4) -0.015(5) 0.018(5)
Cl1 0.140(2) 0.0793(17) 0.0821(15) -0.0205(14) -0.0091(13) 0.0334(18)
Cl2 0.180(3) 0.107(2) 0.0563(14) 0.0038(13) -0.0043(15) 0.019(2)

loop_
_atom_type_symbol
_atom_type_description
_atom_type_scat_dispersion_real
_atom_type_scat_dispersion_imag
_atom_type_scat_source
C C 0.0033 0.0016 'International Tables Vol C Tables 4.2.6.8 and 6.1.1.4'
H H 0.0000 0.0000 'International Tables Vol C Tables 4.2.6.8 and 6.1.1.4'
N N 0.0061 0.0033 'International Tables Vol C Tables 4.2.6.8 and 6.1.1.4'
S S 0.1246 0.1234 'International Tables Vol C Tables 4.2.6.8 and 6.1.1.4'
Au Au -2.0133 8.8022 'International Tables Vol C Tables 4.2.6.8 and 6.1.1.4'
Cl Cl 0.1484 0.1585 'International Tables Vol C Tables 4.2.6.8 and 6.1.1.4'

loop_
_geom_angle_atom_site_label_1
_geom_angle_atom_site_label_2
_geom_angle_atom_site_label_3
_geom_angle
_geom_angle_site_symmetry_1
_geom_angle_site_symmetry_3
_geom_angle_publ_flag
N1 C1 N2 104.6(3) . . ?
N1 C1 Au1 128.3(3) . . ?
N2 C1 Au1 126.9(3) . . ?
C3 C2 N1 106.7(3) . . ?
C3 C2 H2 126.6 . . ?
N1 C2 H2 126.6 . . ?
C2 C3 N2 107.3(3) . . ?
C2 C3 H3 126.4 . . ?
N2 C3 H3 126.4 . . ?
C5 C4 C9 124.0(4) . . ?
C5 C4 N1 118.0(3) . . ?
C9 C4 N1 118.0(4) . . ?
C4 C5 C6 116.4(4) . . ?
C4 C5 C10 123.4(4) . . ?
C6 C5 C10 120.2(4) . . ?
C7 C6 C5 121.5(4) . . ?
C7 C6 H6 119.2 . . ?
C5 C6 H6 119.2 . . ?
C6 C7 C8 120.3(4) . . ?
C6 C7 H7 119.8 . . ?
C8 C7 H7 119.8 . . ?
C7 C8 C9 120.8(4) . . ?
C7 C8 H8 119.6 . . ?
C9 C8 H8 119.6 . . ?
C8 C9 C4 116.9(4) . . ?
C8 C9 C13 120.9(4) . . ?
C4 C9 C13 122.2(4) . . ?
C5 C10 C12 110.9(4) . . ?
C5 C10 C11 112.1(4) . . ?
C12 C10 C11 111.3(4) . . ?
C5 C10 H10 107.4 . . ?
C12 C10 H10 107.4 . . ?
C11 C10 H10 107.4 . . ?
C10 C11 H11A 109.5 . . ?
C10 C11 H11B 109.5 . . ?
H11A C11 H11B 109.5 . . ?
C10 C11 H11C 109.5 . . ?
H11A C11 H11C 109.5 . . ?
H11B C11 H11C 109.5 . . ?
C10 C12 H12A 109.5 . . ?
C10 C12 H12B 109.5 . . ?
H12A C12 H12B 109.5 . . ?
C10 C12 H12C 109.5 . . ?
H12A C12 H12C 109.5 . . ?
H12B C12 H12C 109.5 . . ?
C15 C13 C9 112.2(5) . . ?
C15 C13 C14 109.8(6) . . ?
C9 C13 C14 109.1(4) . . ?
C15 C13 H13 108.6 . . ?
C9 C13 H13 108.6 . . ?
C14 C13 H13 108.6 . . ?
C13 C14 H14A 109.5 . . ?
C13 C14 H14B 109.5 . . ?
H14A C14 H14B 109.5 . . ?
C13 C14 H14C 109.5 . . ?
H14A C14 H14C 109.5 . . ?
H14B C14 H14C 109.5 . . ?
C13 C15 H15A 109.5 . . ?
C13 C15 H15B 109.5 . . ?
H15A C15 H15B 109.5 . . ?
C13 C15 H15C 109.5 . . ?
H15A C15 H15C 109.5 . . ?
H15B C15 H15C 109.5 . . ?
C21 C16 C17 124.3(4) . . ?
C21 C16 N2 117.2(4) . . ?
C17 C16 N2 118.5(4) . . ?
C18 C17 C16 116.6(4) . . ?
C18 C17 C22 120.6(5) . . ?
C16 C17 C22 122.8(4) . . ?
C19 C18 C17 120.9(5) . . ?
C19 C18 H18 119.5 . . ?
C17 C18 H18 119.5 . . ?
C20 C19 C18 121.5(5) . . ?
C20 C19 H19 119.3 . . ?
C18 C19 H19 119.3 . . ?
C19 C20 C21 120.4(5) . . ?
C19 C20 H20 119.8 . . ?
C21 C20 H20 119.8 . . ?
C16 C21 C20 116.2(5) . . ?
C16 C21 C25 123.5(4) . . ?
C20 C21 C25 120.3(4) . . ?
C17 C22 C23 109.8(4) . . ?
C17 C22 C24 113.6(4) . . ?
C23 C22 C24 109.1(4) . . ?
C17 C22 H22 108.1 . . ?
C23 C22 H22 108.1 . . ?
C24 C22 H22 108.1 . . ?
C22 C23 H23A 109.5 . . ?
C22 C23 H23B 109.5 . . ?
H23A C23 H23B 109.5 . . ?
C22 C23 H23C 109.5 . . ?
H23A C23 H23C 109.5 . . ?
H23B C23 H23C 109.5 . . ?
C22 C24 H24A 109.5 . . ?
C22 C24 H24B 109.5 . . ?
H24A C24 H24B 109.5 . . ?
C22 C24 H24C 109.5 . . ?
H24A C24 H24C 109.5 . . ?
H24B C24 H24C 109.5 . . ?
C21 C25 C27 111.4(4) . . ?
C21 C25 C26 111.4(4) . . ?
C27 C25 C26 111.3(4) . . ?
C21 C25 H25 107.5 . . ?
C27 C25 H25 107.5 . . ?
C26 C25 H25 107.5 . . ?
C25 C26 H26A 109.5 . . ?
C25 C26 H26B 109.5 . . ?
H26A C26 H26B 109.5 . . ?
C25 C26 H26C 109.5 . . ?
H26A C26 H26C 109.5 . . ?
H26B C26 H26C 109.5 . . ?
C25 C27 H27A 109.5 . . ?
C25 C27 H27B 109.5 . . ?
H27A C27 H27B 109.5 . . ?
C25 C27 H27C 109.5 . . ?
H27A C27 H27C 109.5 . . ?
H27B C27 H27C 109.5 . . ?
C29 C28 Au1 174.7(4) . . ?
C28 C29 C30 177.8(4) . . ?
C35 C30 C31 119.6(4) . . ?
C35 C30 C29 120.3(4) . . ?
C31 C30 C29 120.1(4) . . ?
C32 C31 C30 119.4(4) . . ?
C32 C31 H31 120.3 . . ?
C30 C31 H31 120.3 . . ?
C31 C32 C33 120.5(4) . . ?
C31 C32 C36 128.6(3) . . ?
C33 C32 C36 110.8(3) . . ?
C34 C33 C32 120.3(4) . . ?
C34 C33 C41 130.8(4) . . ?
C32 C33 C41 108.7(3) . . ?
C35 C34 C33 119.3(4) . . ?
C35 C34 H34 120.4 . . ?
C33 C34 H34 120.4 . . ?
C34 C35 C30 120.9(4) . . ?
C34 C35 H35 119.5 . . ?
C30 C35 H35 119.5 . . ?
C32 C36 C37 111.3(3) . . ?
C32 C36 C42 100.8(3) . . ?
C37 C36 C42 112.1(4) . . ?
C32 C36 C39 112.1(4) . . ?
C37 C36 C39 109.1(4) . . ?
C42 C36 C39 111.3(3) . . ?
C38 C37 C36 115.9(4) . . ?
C38 C37 H37A 108.3 . . ?
C36 C37 H37A 108.3 . . ?
C38 C37 H37B 108.3 . . ?
C36 C37 H37B 108.3 . . ?
H37A C37 H37B 107.4 . . ?
C37 C38 H38A 109.5 . . ?
C37 C38 H38B 109.5 . . ?
H38A C38 H38B 109.5 . . ?
C37 C38 H38C 109.5 . . ?
H38A C38 H38C 109.5 . . ?
H38B C38 H38C 109.5 . . ?
C40 C39 C36 115.1(4) . . ?
C40 C39 H39A 108.5 . . ?
C36 C39 H39A 108.5 . . ?
C40 C39 H39B 108.5 . . ?
C36 C39 H39B 108.5 . . ?
H39A C39 H39B 107.5 . . ?
C39 C40 H40A 109.5 . . ?
C39 C40 H40B 109.5 . . ?
H40A C40 H40B 109.5 . . ?
C39 C40 H40C 109.5 . . ?
H40A C40 H40C 109.5 . . ?
H40B C40 H40C 109.5 . . ?
C42 C41 C46 120.4(4) . . ?
C42 C41 C33 109.0(3) . . ?
C46 C41 C33 130.5(4) . . ?
C43 C42 C41 120.6(4) . . ?
C43 C42 C36 128.9(4) . . ?
C41 C42 C36 110.5(3) . . ?
C42 C43 C44 119.5(4) . . ?
C42 C43 H43 120.3 . . ?
C44 C43 H43 120.3 . . ?
C45 C44 C43 119.2(4) . . ?
C45 C44 C47 119.2(4) . . ?
C43 C44 C47 121.4(4) . . ?
C46 C45 C44 121.5(4) . . ?
C46 C45 H45 119.3 . . ?
C44 C45 H45 119.3 . . ?
C45 C46 C41 118.7(4) . . ?
C45 C46 H46 120.7 . . ?
C41 C46 H46 120.7 . . ?
N3 C47 C44 123.7(4) . . ?
N3 C47 S1 115.5(3) . . ?
C44 C47 S1 120.7(3) . . ?
C53 C48 C49 122.2(4) . . ?
C53 C48 S1 128.9(4) . . ?
C49 C48 S1 108.8(3) . . ?
N3 C49 C48 115.9(4) . . ?
N3 C49 C50 124.7(4) . . ?
C48 C49 C50 119.4(4) . . ?
C51 C50 C49 118.0(5) . . ?
C51 C50 H50 121.0 . . ?
C49 C50 H50 121.0 . . ?
C50 C51 C52 121.7(5) . . ?
C50 C51 H51 119.2 . . ?
C52 C51 H51 119.2 . . ?
C53 C52 C51 120.9(5) . . ?
C53 C52 H52 119.6 . . ?
C51 C52 H52 119.6 . . ?
C52 C53 C48 117.7(5) . . ?
C52 C53 H53 121.1 . . ?
C48 C53 H53 121.1 . . ?
C1 N1 C2 111.2(3) . . ?
C1 N1 C4 123.2(3) . . ?
C2 N1 C4 125.7(3) . . ?
C1 N2 C3 110.2(3) . . ?
C1 N2 C16 124.4(3) . . ?
C3 N2 C16 125.2(3) . . ?
C47 N3 C49 110.2(4) . . ?
C48 S1 C47 89.5(2) . . ?
C28 Au1 C1 177.86(17) . . ?
Cl1 C54 Cl2 114.2(5) . . ?
Cl1 C54 H54A 108.7 . . ?
Cl2 C54 H54A 108.7 . . ?
Cl1 C54 H54B 108.7 . . ?
Cl2 C54 H54B 108.7 . . ?
H54A C54 H54B 107.6 . . ?

loop_
_geom_bond_atom_site_label_1
_geom_bond_atom_site_label_2
_geom_bond_distance
_geom_bond_site_symmetry_2
_geom_bond_publ_flag
C1 N1 1.347(5) . ?
C1 N2 1.366(5) . ?
C1 Au1 2.019(4) . ?
C2 C3 1.334(5) . ?
C2 N1 1.389(5) . ?
C2 H2 0.9500 . ?
C3 N2 1.388(5) . ?
C3 H3 0.9500 . ?
C4 C5 1.384(5) . ?
C4 C9 1.395(6) . ?
C4 N1 1.450(5) . ?
C5 C6 1.402(5) . ?
C5 C10 1.523(5) . ?
C6 C7 1.370(6) . ?
C6 H6 0.9500 . ?
C7 C8 1.385(6) . ?
C7 H7 0.9500 . ?
C8 C9 1.394(6) . ?
C8 H8 0.9500 . ?
C9 C13 1.519(6) . ?
C10 C12 1.525(7) . ?
C10 C11 1.533(6) . ?
C10 H10 1.0000 . ?
C11 H11A 0.9800 . ?
C11 H11B 0.9800 . ?
C11 H11C 0.9800 . ?
C12 H12A 0.9800 . ?
C12 H12B 0.9800 . ?
C12 H12C 0.9800 . ?
C13 C15 1.496(8) . ?
C13 C14 1.550(8) . ?
C13 H13 1.0000 . ?
C14 H14A 0.9800 . ?
C14 H14B 0.9800 . ?
C14 H14C 0.9800 . ?
C15 H15A 0.9800 . ?
C15 H15B 0.9800 . ?
C15 H15C 0.9800 . ?
C16 C21 1.389(6) . ?
C16 C17 1.406(6) . ?
C16 N2 1.449(5) . ?
C17 C18 1.381(7) . ?
C17 C22 1.504(7) . ?
C18 C19 1.378(8) . ?
C18 H18 0.9500 . ?
C19 C20 1.375(8) . ?
C19 H19 0.9500 . ?
C20 C21 1.409(7) . ?
C20 H20 0.9500 . ?
C21 C25 1.521(7) . ?
C22 C23 1.537(7) . ?
C22 C24 1.544(6) . ?
C22 H22 1.0000 . ?
C23 H23A 0.9800 . ?
C23 H23B 0.9800 . ?
C23 H23C 0.9800 . ?
C24 H24A 0.9800 . ?
C24 H24B 0.9800 . ?
C24 H24C 0.9800 . ?
C25 C27 1.533(7) . ?
C25 C26 1.540(7) . ?
C25 H25 1.0000 . ?
C26 H26A 0.9800 . ?
C26 H26B 0.9800 . ?
C26 H26C 0.9800 . ?
C27 H27A 0.9800 . ?
C27 H27B 0.9800 . ?
C27 H27C 0.9800 . ?
C28 C29 1.203(6) . ?
C28 Au1 1.981(4) . ?
C29 C30 1.451(6) . ?
C30 C35 1.400(6) . ?
C30 C31 1.403(6) . ?
C31 C32 1.385(5) . ?
C31 H31 0.9500 . ?
C32 C33 1.397(5) . ?
C32 C36 1.534(6) . ?
C33 C34 1.395(6) . ?
C33 C41 1.462(5) . ?
C34 C35 1.380(6) . ?
C34 H34 0.9500 . ?
C35 H35 0.9500 . ?
C36 C37 1.534(6) . ?
C36 C42 1.537(5) . ?
C36 C39 1.554(6) . ?
C37 C38 1.518(7) . ?
C37 H37A 0.9900 . ?
C37 H37B 0.9900 . ?
C38 H38A 0.9800 . ?
C38 H38B 0.9800 . ?
C38 H38C 0.9800 . ?
C39 C40 1.509(7) . ?
C39 H39A 0.9900 . ?
C39 H39B 0.9900 . ?
C40 H40A 0.9800 . ?
C40 H40B 0.9800 . ?
C40 H40C 0.9800 . ?
C41 C42 1.395(5) . ?
C41 C46 1.398(5) . ?
C42 C43 1.374(5) . ?
C43 C44 1.408(5) . ?
C43 H43 0.9500 . ?
C44 C45 1.395(6) . ?
C44 C47 1.472(6) . ?
C45 C46 1.378(6) . ?
C45 H45 0.9500 . ?
C46 H46 0.9500 . ?
C47 N3 1.305(5) . ?
C47 S1 1.750(4) . ?
C48 C53 1.393(7) . ?
C48 C49 1.397(6) . ?
C48 S1 1.733(4) . ?
C49 N3 1.389(6) . ?
C49 C50 1.407(6) . ?
C50 C51 1.391(7) . ?
C50 H50 0.9500 . ?
C51 C52 1.391(8) . ?
C51 H51 0.9500 . ?
C52 C53 1.384(7) . ?
C52 H52 0.9500 . ?
C53 H53 0.9500 . ?
C54 Cl1 1.707(9) . ?
C54 Cl2 1.713(8) . ?
C54 H54A 0.9900 . ?
C54 H54B 0.9900 . ?

loop_
_geom_torsion_atom_site_label_1
_geom_torsion_atom_site_label_2
_geom_torsion_atom_site_label_3
_geom_torsion_atom_site_label_4
_geom_torsion
_geom_torsion_site_symmetry_1
_geom_torsion_site_symmetry_2
_geom_torsion_site_symmetry_3
_geom_torsion_site_symmetry_4
_geom_torsion_publ_flag
N1 C2 C3 N2 -0.3(5) . . . . ?
C9 C4 C5 C6 -3.1(6) . . . . ?
N1 C4 C5 C6 178.7(3) . . . . ?
C9 C4 C5 C10 179.2(4) . . . . ?
N1 C4 C5 C10 1.0(6) . . . . ?
C4 C5 C6 C7 1.6(6) . . . . ?
C10 C5 C6 C7 179.4(4) . . . . ?
C5 C6 C7 C8 0.1(6) . . . . ?
C6 C7 C8 C9 -0.5(6) . . . . ?
C7 C8 C9 C4 -0.9(6) . . . . ?
C7 C8 C9 C13 -179.8(4) . . . . ?
C5 C4 C9 C8 2.7(6) . . . . ?
N1 C4 C9 C8 -179.1(3) . . . . ?
C5 C4 C9 C13 -178.4(4) . . . . ?
N1 C4 C9 C13 -0.2(6) . . . . ?
C4 C5 C10 C12 -122.3(4) . . . . ?
C6 C5 C10 C12 60.0(5) . . . . ?
C4 C5 C10 C11 112.6(5) . . . . ?
C6 C5 C10 C11 -65.1(5) . . . . ?
C8 C9 C13 C15 -47.7(7) . . . . ?
C4 C9 C13 C15 133.4(6) . . . . ?
C8 C9 C13 C14 74.1(6) . . . . ?
C4 C9 C13 C14 -104.8(5) . . . . ?
C21 C16 C17 C18 0.9(7) . . . . ?
N2 C16 C17 C18 -177.7(4) . . . . ?
C21 C16 C17 C22 -177.7(4) . . . . ?
N2 C16 C17 C22 3.8(6) . . . . ?
C16 C17 C18 C19 -0.2(7) . . . . ?
C22 C17 C18 C19 178.4(5) . . . . ?
C17 C18 C19 C20 -0.5(9) . . . . ?
C18 C19 C20 C21 0.6(9) . . . . ?
C17 C16 C21 C20 -0.8(7) . . . . ?
N2 C16 C21 C20 177.8(4) . . . . ?
C17 C16 C21 C25 178.4(4) . . . . ?
N2 C16 C21 C25 -3.1(6) . . . . ?
C19 C20 C21 C16 0.0(8) . . . . ?
C19 C20 C21 C25 -179.1(5) . . . . ?
C18 C17 C22 C23 -89.6(5) . . . . ?
C16 C17 C22 C23 88.9(5) . . . . ?
C18 C17 C22 C24 32.8(6) . . . . ?
C16 C17 C22 C24 -148.7(4) . . . . ?
C16 C21 C25 C27 123.8(5) . . . . ?
C20 C21 C25 C27 -57.0(6) . . . . ?
C16 C21 C25 C26 -111.2(5) . . . . ?
C20 C21 C25 C26 67.9(6) . . . . ?
C35 C30 C31 C32 1.2(6) . . . . ?
C29 C30 C31 C32 -176.9(4) . . . . ?
C30 C31 C32 C33 -0.2(6) . . . . ?
C30 C31 C32 C36 174.8(4) . . . . ?
C31 C32 C33 C34 -1.3(6) . . . . ?
C36 C32 C33 C34 -177.1(4) . . . . ?
C31 C32 C33 C41 174.6(4) . . . . ?
C36 C32 C33 C41 -1.3(4) . . . . ?
C32 C33 C34 C35 1.8(6) . . . . ?
C41 C33 C34 C35 -173.1(4) . . . . ?
C33 C34 C35 C30 -0.8(6) . . . . ?
C31 C30 C35 C34 -0.7(6) . . . . ?
C29 C30 C35 C34 177.4(4) . . . . ?
C31 C32 C36 C37 -53.1(6) . . . . ?
C33 C32 C36 C37 122.3(4) . . . . ?
C31 C32 C36 C42 -172.2(4) . . . . ?
C33 C32 C36 C42 3.3(4) . . . . ?
C31 C32 C36 C39 69.4(5) . . . . ?
C33 C32 C36 C39 -115.2(4) . . . . ?
C32 C36 C37 C38 -55.8(5) . . . . ?
C42 C36 C37 C38 56.2(5) . . . . ?
C39 C36 C37 C38 -180.0(4) . . . . ?
C32 C36 C39 C40 59.0(5) . . . . ?
C37 C36 C39 C40 -177.3(4) . . . . ?
C42 C36 C39 C40 -53.0(5) . . . . ?
C34 C33 C41 C42 173.7(4) . . . . ?
C32 C33 C41 C42 -1.6(5) . . . . ?
C34 C33 C41 C46 -3.4(7) . . . . ?
C32 C33 C41 C46 -178.7(4) . . . . ?
C46 C41 C42 C43 2.8(6) . . . . ?
C33 C41 C42 C43 -174.6(4) . . . . ?
C46 C41 C42 C36 -178.8(4) . . . . ?
C33 C41 C42 C36 3.8(5) . . . . ?
C32 C36 C42 C43 174.0(4) . . . . ?
C37 C36 C42 C43 55.5(6) . . . . ?
C39 C36 C42 C43 -67.0(6) . . . . ?
C32 C36 C42 C41 -4.2(4) . . . . ?
C37 C36 C42 C41 -122.7(4) . . . . ?
C39 C36 C42 C41 114.8(4) . . . . ?
C41 C42 C43 C44 -0.1(6) . . . . ?
C36 C42 C43 C44 -178.1(4) . . . . ?
C42 C43 C44 C45 -2.8(6) . . . . ?
C42 C43 C44 C47 172.3(4) . . . . ?
C43 C44 C45 C46 3.1(6) . . . . ?
C47 C44 C45 C46 -172.2(4) . . . . ?
C44 C45 C46 C41 -0.4(6) . . . . ?
C42 C41 C46 C45 -2.6(6) . . . . ?
C33 C41 C46 C45 174.2(4) . . . . ?
C45 C44 C47 N3 -6.4(6) . . . . ?
C43 C44 C47 N3 178.4(4) . . . . ?
C45 C44 C47 S1 170.8(3) . . . . ?
C43 C44 C47 S1 -4.4(5) . . . . ?
C53 C48 C49 N3 179.5(4) . . . . ?
S1 C48 C49 N3 0.0(5) . . . . ?
C53 C48 C49 C50 -1.3(7) . . . . ?
S1 C48 C49 C50 179.2(3) . . . . ?
N3 C49 C50 C51 179.3(4) . . . . ?
C48 C49 C50 C51 0.2(7) . . . . ?
C49 C50 C51 C52 0.4(7) . . . . ?
C50 C51 C52 C53 0.1(8) . . . . ?
C51 C52 C53 C48 -1.2(8) . . . . ?
C49 C48 C53 C52 1.8(7) . . . . ?
S1 C48 C53 C52 -178.9(4) . . . . ?
N2 C1 N1 C2 1.6(4) . . . . ?
Au1 C1 N1 C2 -173.0(3) . . . . ?
N2 C1 N1 C4 -179.1(3) . . . . ?
Au1 C1 N1 C4 6.3(6) . . . . ?
C3 C2 N1 C1 -0.8(5) . . . . ?
C3 C2 N1 C4 179.9(4) . . . . ?
C5 C4 N1 C1 -89.3(5) . . . . ?
C9 C4 N1 C1 92.4(5) . . . . ?
C5 C4 N1 C2 89.8(5) . . . . ?
C9 C4 N1 C2 -88.4(5) . . . . ?
N1 C1 N2 C3 -1.7(4) . . . . ?
Au1 C1 N2 C3 173.0(3) . . . . ?
N1 C1 N2 C16 -177.5(3) . . . . ?
Au1 C1 N2 C16 -2.8(5) . . . . ?
C2 C3 N2 C1 1.3(5) . . . . ?
C2 C3 N2 C16 177.0(4) . . . . ?
C21 C16 N2 C1 86.0(5) . . . . ?
C17 C16 N2 C1 -95.3(5) . . . . ?
C21 C16 N2 C3 -89.1(5) . . . . ?
C17 C16 N2 C3 89.6(5) . . . . ?
C44 C47 N3 C49 176.5(3) . . . . ?
S1 C47 N3 C49 -0.8(4) . . . . ?
C48 C49 N3 C47 0.5(5) . . . . ?
C50 C49 N3 C47 -178.7(4) . . . . ?
C53 C48 S1 C47 -179.8(5) . . . . ?
C49 C48 S1 C47 -0.4(3) . . . . ?
N3 C47 S1 C48 0.7(3) . . . . ?
C44 C47 S1 C48 -176.7(3) . . . . ?
